data_7015086
loop_
_publ_author_name
'Naiya, Subrata'
'Wang, Hui-Sheng'
'Drew, Michael G. B.'
'Song, You'
'Ghosh, Ashutosh'

_publ_section_title
;
 Structural and magnetic studies of Schiff base complexes of nickel(II)
 nitrite: change in crystalline state, ligand rearrangement and a very
 rare \m-nitrito-1\kO:2\kN:3\kO' bridging mode.
;
_journal_issue 12
_journal_name_full 'Dalton transactions (Cambridge, England : 2003)'
_journal_page_first 2744
_journal_page_last 2756
_journal_paper_doi 10.1039/c0dt00978d
_journal_volume 40
_journal_year 2011
_chemical_formula_sum 'C23 H38 Cl2 N6 Ni2 O9'
_chemical_formula_weight 730.92
_chemical_name_systematic
;
?
;
_space_group_IT_number 14
_symmetry_cell_setting monoclinic
_symmetry_space_group_name_Hall '-P 2ybc'
_symmetry_space_group_name_H-M 'P 1 21/c 1'
_atom_sites_solution_hydrogens geom
_atom_sites_solution_primary direct
_atom_sites_solution_secondary difmap
_audit_creation_method SHELXL-97
_cell_angle_alpha 90.00
_cell_angle_beta 90.17(2)
_cell_angle_gamma 90.00
_cell_formula_units_Z 2
_cell_length_a 19.404(4)
_cell_length_b 16.111(3)
_cell_length_c 7.3647(11)
_cell_measurement_reflns_used 15183
_cell_measurement_temperature 150(2)
_cell_measurement_theta_max 30.00
_cell_measurement_theta_min 2.45
_cell_volume 2302.3(7)
_computing_cell_refinement 'Crysalis, Oxford Diffraction'
_computing_data_collection 'Crysalis, Oxford Diffraction'
_computing_data_reduction 'Crysalis, Oxford Diffraction'
_computing_molecular_graphics PLATON(Spek,2004)
_computing_structure_refinement 'SHELXL-97 (Sheldrick, 1997)'
_computing_structure_solution 'SHELXS-97 (Sheldrick, 1997)'
_diffrn_ambient_temperature 150(2)
_diffrn_measured_fraction_theta_full 0.988
_diffrn_measured_fraction_theta_max 0.988
_diffrn_measurement_device 'Oxford Diffaction X-Calibur System'
_diffrn_measurement_method '321 frames, counting time 10 s.'
_diffrn_radiation_monochromator graphite
_diffrn_radiation_source 'fine-focus sealed tube'
_diffrn_radiation_type MoK\a
_diffrn_radiation_wavelength 0.71073
_diffrn_reflns_av_R_equivalents 0.1122
_diffrn_reflns_av_sigmaI/netI 0.3506
_diffrn_reflns_limit_h_max 27
_diffrn_reflns_limit_h_min -27
_diffrn_reflns_limit_k_max 21
_diffrn_reflns_limit_k_min -22
_diffrn_reflns_limit_l_max 5
_diffrn_reflns_limit_l_min -10
_diffrn_reflns_number 15183
_diffrn_reflns_theta_full 30.00
_diffrn_reflns_theta_max 30.00
_diffrn_reflns_theta_min 2.45
_diffrn_standards_decay_% n/a
_diffrn_standards_interval_count n/a
_diffrn_standards_interval_time n/a
_diffrn_standards_number n/a
_exptl_absorpt_coefficient_mu 0.972
_exptl_absorpt_correction_T_max 1.000
_exptl_absorpt_correction_T_min 0.889
_exptl_absorpt_correction_type empirical
_exptl_absorpt_process_details 'ABSPACK, Oxford Diffraction Ltd'
_exptl_crystal_colour blue
_exptl_crystal_density_diffrn 1.054
_exptl_crystal_density_method 'not measured'
_exptl_crystal_description block
_exptl_crystal_F_000 760
_exptl_crystal_size_max 0.17
_exptl_crystal_size_mid 0.13
_exptl_crystal_size_min 0.09
_refine_diff_density_max 1.121
_refine_diff_density_min -0.677
_refine_diff_density_rms 0.123
_refine_ls_extinction_method none
_refine_ls_goodness_of_fit_ref 0.804
_refine_ls_hydrogen_treatment constr
_refine_ls_matrix_type full
_refine_ls_number_parameters 188
_refine_ls_number_reflns 6639
_refine_ls_number_restraints 24
_refine_ls_restrained_S_all 0.835
_refine_ls_R_factor_all 0.1878
_refine_ls_R_factor_gt 0.0870
_refine_ls_shift/su_max 0.000
_refine_ls_shift/su_mean 0.000
_refine_ls_structure_factor_coef Fsqd
_refine_ls_weighting_details 'w=1/[\s^2^(Fo^2^)+(0.0944P)^2^+0.0000P] where P=(Fo^2^+2Fc^2^)/3'
_refine_ls_weighting_scheme calc
_refine_ls_wR_factor_gt 0.2072
_refine_ls_wR_factor_ref 0.2305
_reflns_number_gt 2259
_reflns_number_total 6639
_reflns_threshold_expression >2sigma(I)
_cod_data_source_file c0dt00978d.txt
_cod_data_source_block 1
_cod_original_sg_symbol_H-M P21/c
_cod_database_code 7015086

loop_
_symmetry_equiv_pos_as_xyz
'x, y, z'
'x, -y+1/2, z+1/2'
'-x, -y, -z'
'-x, y-1/2, -z-1/2'

loop_
_atom_site_label
_atom_site_type_symbol
_atom_site_fract_x
_atom_site_fract_y
_atom_site_fract_z
_atom_site_U_iso_or_equiv
_atom_site_adp_type
_atom_site_occupancy
_atom_site_symmetry_multiplicity
_atom_site_calc_flag
_atom_site_refinement_flags
_atom_site_disorder_assembly
_atom_site_disorder_group
Ni1 Ni 0.05846(7) -0.04904(6) 0.41257(15) 0.0336(3) Uani 1 1 d . . .
O11 O -0.0411(2) -0.0369(3) 0.3817(6) 0.0266(13) Uani 1 1 d U . .
C12 C -0.0850(3) -0.0938(4) 0.3132(8) 0.0112(14) Uani 1 1 d U . .
C13 C -0.1499(4) -0.0948(5) 0.3471(9) 0.0251(19) Uani 1 1 d . . .
H23 H -0.1661 -0.0518 0.4196 0.030 Uiso 1 1 calc R . .
C14 C -0.2004(5) -0.1535(6) 0.2880(10) 0.037(2) Uani 1 1 d . . .
H24 H -0.2462 -0.1505 0.3244 0.044 Uiso 1 1 calc R . .
C15 C -0.1766(5) -0.2153(6) 0.1727(11) 0.043(3) Uani 1 1 d . . .
H25 H -0.2064 -0.2548 0.1243 0.052 Uiso 1 1 calc R . .
C16 C -0.1047(4) -0.2159(5) 0.1312(9) 0.0188(17) Uani 1 1 d . . .
H26 H -0.0882 -0.2580 0.0566 0.023 Uiso 1 1 calc R . .
C17 C -0.0567(4) -0.1558(4) 0.1975(8) 0.0136(14) Uani 1 1 d U . .
C18 C 0.0113(4) -0.1599(5) 0.1419(10) 0.0168(18) Uani 1 1 d . . .
H28 H 0.0197 -0.1953 0.0447 0.020 Uiso 1 1 calc R . .
N19 N 0.0583(3) -0.1262(3) 0.1976(7) 0.0134(12) Uani 1 1 d . . .
C20 C 0.1281(4) -0.1328(5) 0.1057(12) 0.034(2) Uani 1 1 d . . .
H30A H 0.1260 -0.1773 0.0170 0.041 Uiso 1 1 calc R . .
H30B H 0.1621 -0.1483 0.1963 0.041 Uiso 1 1 calc R . .
C21 C 0.1541(6) -0.0497(6) 0.0052(12) 0.055(3) Uani 1 1 d . . .
H31A H 0.1987 -0.0599 -0.0496 0.065 Uiso 1 1 calc R . .
H31B H 0.1219 -0.0354 -0.0909 0.065 Uiso 1 1 calc R . .
C22 C 0.1600(6) 0.0243(6) 0.1406(13) 0.056(3) Uani 1 1 d . . .
H32A H 0.1960 0.0121 0.2282 0.068 Uiso 1 1 calc R . .
H32B H 0.1737 0.0735 0.0741 0.068 Uiso 1 1 calc R . .
N23 N 0.0958(4) 0.0421(4) 0.2389(8) 0.0317(17) Uani 1 1 d . . .
H33A H 0.0628 0.0532 0.1562 0.038 Uiso 1 1 calc R . .
H33B H 0.1023 0.0887 0.3043 0.038 Uiso 1 1 calc R . .
O1 O 0.1507(3) -0.0997(4) 0.5209(9) 0.0529(18) Uani 1 1 d . . .
N2 N 0.1206(5) -0.1507(5) 0.6215(11) 0.043(2) Uani 1 1 d . . .
O3 O 0.0539(4) -0.1483(4) 0.6098(8) 0.0574(19) Uani 1 1 d . . .
C1 C 0.4489(8) -0.0852(11) 0.625(2) 0.049(5) Uiso 0.50 1 d PD A 1
H1A H 0.4417 -0.0549 0.7369 0.059 Uiso 0.50 1 calc PR A 1
H1B H 0.4208 -0.1350 0.6247 0.059 Uiso 0.50 1 calc PR A 1
Cl11 Cl 0.5482(2) -0.1111(2) 0.5853(6) 0.0330(9) Uiso 0.50 1 d PD . 1
Cl12 Cl 0.4300(2) -0.0141(2) 0.4062(6) 0.0341(9) Uiso 0.50 1 d PD . 1
O71 O 0.3442(9) 0.0479(13) 0.568(3) 0.147(8) Uiso 0.50 1 d PD B 2
H71 H 0.3357 0.0518 0.4591 0.177 Uiso 0.50 1 calc PR B 2
C72 C 0.4158(9) 0.0835(12) 0.607(3) 0.064(6) Uiso 0.50 1 d PD B 2
H72A H 0.4354 0.1063 0.4963 0.077 Uiso 0.50 1 calc PR B 2
H72B H 0.4128 0.1275 0.6961 0.077 Uiso 0.50 1 calc PR B 2
C73 C 0.4596(11) 0.0145(15) 0.676(3) 0.093(9) Uiso 0.50 1 d PD B 2
H73A H 0.4309 -0.0268 0.7322 0.111 Uiso 0.50 1 calc PR B 2
H73B H 0.4916 0.0358 0.7645 0.111 Uiso 0.50 1 calc PR B 2
H73C H 0.4845 -0.0100 0.5776 0.111 Uiso 0.50 1 calc PR B 2
O100 O 0.3553(11) 0.0406(14) 0.108(4) 0.144(8) Uiso 0.50 1 d P C 2
O101 O 0.3270(12) -0.1437(16) 0.626(4) 0.159(9) Uiso 0.50 1 d P D 2

loop_
_atom_site_aniso_label
_atom_site_aniso_U_11
_atom_site_aniso_U_22
_atom_site_aniso_U_33
_atom_site_aniso_U_23
_atom_site_aniso_U_13
_atom_site_aniso_U_12
Ni1 0.0402(6) 0.0328(5) 0.0279(5) -0.0011(6) 0.0013(7) 0.0023(7)
O11 0.0287(16) 0.0247(16) 0.0264(15) -0.0017(10) 0.0004(10) 0.0003(10)
C12 0.0114(17) 0.0110(17) 0.0111(16) 0.0009(10) -0.0001(10) -0.0004(10)
C13 0.037(5) 0.022(5) 0.017(4) 0.002(3) -0.009(4) 0.002(4)
C14 0.054(6) 0.040(6) 0.016(4) 0.006(4) 0.013(4) -0.004(5)
C15 0.063(7) 0.037(6) 0.030(4) 0.003(4) -0.012(5) -0.009(5)
C16 0.019(4) 0.021(4) 0.016(4) -0.005(3) 0.002(3) 0.001(3)
C17 0.0137(16) 0.0141(16) 0.0129(16) -0.0001(10) -0.0007(10) -0.0002(10)
C18 0.005(4) 0.023(4) 0.023(4) 0.003(3) -0.004(3) 0.002(3)
N19 0.009(3) 0.015(3) 0.016(3) 0.002(2) -0.004(3) 0.005(3)
C20 0.041(5) 0.034(5) 0.027(4) -0.003(4) 0.000(4) 0.007(4)
C21 0.062(7) 0.060(7) 0.041(5) 0.013(6) -0.012(5) -0.019(6)
C22 0.073(8) 0.053(7) 0.043(6) -0.007(5) -0.008(5) -0.014(6)
N23 0.050(5) 0.021(4) 0.024(3) 0.008(3) 0.001(3) -0.005(4)
O1 0.054(5) 0.060(5) 0.045(4) -0.006(4) -0.005(3) 0.005(4)
N2 0.051(6) 0.036(5) 0.043(5) 0.008(4) -0.006(4) 0.005(4)
O3 0.086(6) 0.038(4) 0.048(4) -0.011(3) -0.017(5) 0.010(4)

loop_
_atom_type_symbol
_atom_type_description
_atom_type_scat_dispersion_real
_atom_type_scat_dispersion_imag
_atom_type_scat_source
C C 0.0033 0.0016 'International Tables Vol C Tables 4.2.6.8 and 6.1.1.4'
H H 0.0000 0.0000 'International Tables Vol C Tables 4.2.6.8 and 6.1.1.4'
O O 0.0106 0.0060 'International Tables Vol C Tables 4.2.6.8 and 6.1.1.4'
Ni Ni 0.3393 1.1124 'International Tables Vol C Tables 4.2.6.8 and 6.1.1.4'
N N 0.0061 0.0033 'International Tables Vol C Tables 4.2.6.8 and 6.1.1.4'
Cl Cl 0.1484 0.1585 'International Tables Vol C Tables 4.2.6.8 and 6.1.1.4'

loop_
_geom_angle_atom_site_label_1
_geom_angle_atom_site_label_2
_geom_angle_atom_site_label_3
_geom_angle
_geom_angle_site_symmetry_1
_geom_angle_site_symmetry_3
_geom_angle_publ_flag
O11 Ni1 N19 88.4(2) . . ?
O11 Ni1 N23 101.7(2) . . ?
N19 Ni1 N23 87.3(2) . . ?
O11 Ni1 O11 81.7(2) . 3_556 ?
N19 Ni1 O11 169.7(2) . 3_556 ?
N23 Ni1 O11 92.0(2) . 3_556 ?
O11 Ni1 O1 156.2(3) . . ?
N19 Ni1 O1 93.3(2) . . ?
N23 Ni1 O1 102.0(3) . . ?
O11 Ni1 O1 96.9(2) 3_556 . ?
O11 Ni1 O3 96.3(3) . . ?
N19 Ni1 O3 94.1(2) . . ?
N23 Ni1 O3 161.9(3) . . ?
O11 Ni1 O3 89.8(2) 3_556 . ?
O1 Ni1 O3 59.9(3) . . ?
C12 O11 Ni1 126.8(4) . . ?
C12 O11 Ni1 128.4(4) . 3_556 ?
Ni1 O11 Ni1 98.3(2) . 3_556 ?
C13 C12 O11 123.7(7) . . ?
C13 C12 C17 119.2(7) . . ?
O11 C12 C17 117.1(6) . . ?
C12 C13 C14 128.4(8) . . ?
C15 C14 C13 115.6(8) . . ?
C14 C15 C16 117.5(8) . . ?
C17 C16 C15 123.9(7) . . ?
C18 C17 C12 125.5(6) . . ?
C18 C17 C16 119.2(6) . . ?
C12 C17 C16 115.3(7) . . ?
N19 C18 C17 129.5(8) . . ?
C18 N19 C20 121.4(6) . . ?
C18 N19 Ni1 125.2(6) . . ?
C20 N19 Ni1 113.2(5) . . ?
N19 C20 C21 115.3(7) . . ?
C22 C21 C20 111.4(7) . . ?
N23 C22 C21 113.8(8) . . ?
C22 N23 Ni1 117.5(6) . . ?
N2 O1 Ni1 94.7(5) . . ?
O1 N2 O3 114.0(7) . . ?
N2 O3 Ni1 91.4(5) . . ?
Cl11 C1 Cl12 100.2(7) . . ?
C1 Cl11 Cl12 89.4(5) . 3_656 ?
C1 Cl12 Cl11 119.8(6) . 3_656 ?
C73 C72 O71 107.5(14) . . ?

loop_
_geom_bond_atom_site_label_1
_geom_bond_atom_site_label_2
_geom_bond_distance
_geom_bond_site_symmetry_2
_geom_bond_publ_flag
Ni1 O11 1.955(5) . ?
Ni1 N19 2.013(5) . ?
Ni1 N23 2.079(6) . ?
Ni1 O11 2.081(5) 3_556 ?
Ni1 O1 2.121(7) . ?
Ni1 O3 2.162(7) . ?
O11 C12 1.348(8) . ?
O11 Ni1 2.081(5) 3_556 ?
C12 C13 1.285(10) . ?
C12 C17 1.424(9) . ?
C13 C14 1.429(11) . ?
C14 C15 1.388(12) . ?
C15 C16 1.430(11) . ?
C16 C17 1.429(9) . ?
C17 C18 1.383(10) . ?
C18 N19 1.137(8) . ?
N19 C20 1.518(10) . ?
C20 C21 1.611(12) . ?
C21 C22 1.559(12) . ?
C22 N23 1.471(12) . ?
O1 N2 1.252(9) . ?
N2 O3 1.297(9) . ?
C1 Cl11 1.994(15) . ?
C1 Cl12 2.008(13) . ?
Cl11 Cl12 2.062(5) 3_656 ?
Cl12 Cl11 2.062(5) 3_656 ?
O71 C72 1.528(16) . ?
C72 C73 1.491(16) . ?
